data_4322455
loop_
_publ_author_name
'Hans-Hermann Giese'
'Tassilo Habereder'
'Heinrich N\"oth'
'Werner Ponikwar'
'Steffen Thomas'
'Marcus Warchhold'

_publ_contact_author
;
      Heinrich N\"oth
      Institut f\"ur anorganische Chemie
      Universit\"at M\"unchen
      Meiserstr. 1
      80333 M\"unchen
      Bundesrepublik Deutschland
;
_publ_contact_author_email H.Noeth@lrz.uni-muenchen.de
_publ_contact_author_fax '089 5902 451'
_publ_contact_author_phone '089 5902 396'
_publ_section_title
;
 Metal Tetrahydridoborates and Tetrahydridoborato Metalates. 23.1 Amine
 Solvates of Lithium and Sodium Tetrahydridoborate
;
_journal_name_full 'Inorganic Chemistry'
_journal_page_first 4188
_journal_page_last 4196
_journal_paper_doi 10.1021/ic990205c
_journal_volume 38
_journal_year 1999
_chemical_formula_sum 'C15 H19 B Li N3'
_chemical_formula_weight 259.08
_chemical_name_systematic
; 

Lithium Tetrahydridoborate 3 Pyridine

;
_space_group_IT_number 14
_symmetry_cell_setting monoclinic
_symmetry_space_group_name_Hall '-P 2yn'
_symmetry_space_group_name_H-M 'P 1 21/n 1'
_atom_sites_solution_hydrogens geom
_atom_sites_solution_primary direct
_atom_sites_solution_secondary difmap
_audit_creation_method 'SHELXL-CIF-file updated by CIFRTF'
_cell_angle_alpha 90.00
_cell_angle_beta 94.721(3)
_cell_angle_gamma 90.00
_cell_formula_units_Z 4
_cell_length_a 10.9939(5)
_cell_length_b 9.9171(4)
_cell_length_c 14.8260(8)
_cell_measurement_reflns_used 40
_cell_measurement_temperature 193
_cell_measurement_theta_max 11.74
_cell_measurement_theta_min 4.02
_cell_volume 1610.96(13)
_computing_cell_refinement 'SMART (V4.C50)'
_computing_data_collection 'SMART (V4.C50)'
_computing_data_reduction 'SAINT (V4.D50)'
_computing_molecular_graphics 'XP (SHELXTL-Ver.5)'
_computing_publication_material 'SHELXL (Sheldrick 1997)'
_computing_structure_refinement 'SHELXL-97 (Sheldrick, 1997)'
_computing_structure_solution 'SHELXS-97 (Sheldrick, 1990)'
_diffrn_ambient_temperature 193
_diffrn_measured_fraction_theta_full 0.747
_diffrn_measured_fraction_theta_max 0.747
_diffrn_measurement_device_type 'Siemens SMART Area-detector'
_diffrn_measurement_method Hemisphere
_diffrn_radiation_monochromator graphite
_diffrn_radiation_source 'fine-focus sealed tube'
_diffrn_radiation_type MoK\a
_diffrn_radiation_wavelength 0.71073
_diffrn_reflns_av_R_equivalents 0.0586
_diffrn_reflns_av_sigmaI/netI 0.0515
_diffrn_reflns_limit_h_max 12
_diffrn_reflns_limit_h_min -12
_diffrn_reflns_limit_k_max 6
_diffrn_reflns_limit_k_min -6
_diffrn_reflns_limit_l_max 17
_diffrn_reflns_limit_l_min -17
_diffrn_reflns_number 7296
_diffrn_reflns_theta_full 24.70
_diffrn_reflns_theta_max 24.70
_diffrn_reflns_theta_min 2.22
_diffrn_standards_interval_time 0
_exptl_absorpt_coefficient_mu 0.063
_exptl_crystal_colour Colorless
_exptl_crystal_density_diffrn 1.068
_exptl_crystal_density_method 'not measured'
_exptl_crystal_description prism
_exptl_crystal_F_000 552
_exptl_crystal_size_max 0.45
_exptl_crystal_size_mid 0.2
_exptl_crystal_size_min 0.15
_refine_diff_density_max 0.170
_refine_diff_density_min -0.234
_refine_diff_density_rms 0.037
_refine_ls_extinction_method none
_refine_ls_goodness_of_fit_ref 1.103
_refine_ls_hydrogen_treatment mixed
_refine_ls_matrix_type full
_refine_ls_number_parameters 257
_refine_ls_number_reflns 2050
_refine_ls_number_restraints 0
_refine_ls_restrained_S_all 1.103
_refine_ls_R_factor_all 0.0955
_refine_ls_R_factor_gt 0.0519
_refine_ls_shift/su_max 0.001
_refine_ls_shift/su_mean 0.000
_refine_ls_structure_factor_coef Fsqd
_refine_ls_weighting_details 'calc w=1/[\s^2^(Fo^2^)+(0.0538P)^2^+0.1860P] where P=(Fo^2^+2Fc^2^)/3'
_refine_ls_weighting_scheme calc
_refine_ls_wR_factor_gt 0.1066
_refine_ls_wR_factor_ref 0.1266
_reflns_number_gt 1314
_reflns_number_total 2050
_reflns_threshold_expression >2sigma(I)
_cod_data_source_file ic990205c_1.cif
_cod_data_source_block noeth50
_cod_depositor_comments
;
The following automatic conversions were performed:

'_refine_ls_hydrogen_treatment' value 'mixed ' changed to 'mixed'
according to the built-in table from CIF Core dictionary named
'cif_core.dic' version 2.4.1 from 2010-06-29.

Automatic conversion script
Id: cif_fix_values 1673 2011-04-08 12:14:43Z adriana 

The following automatic conversions were performed:

'_atom_sites_solution_primary' value 'direct methods' was changed to
'direct'.

'_atom_sites_solution_hydrogens' value 'geometrically' was changed to
'geom'.

Automatic conversion script
Id: cif_fix_values 6452 2018-10-05 10:23:21Z andrius 
;
_cod_database_code 4322455

loop_
_symmetry_equiv_pos_as_xyz
'x, y, z'
'-x+1/2, y+1/2, -z+1/2'
'-x, -y, -z'
'x-1/2, -y-1/2, z-1/2'

loop_
_atom_site_label
_atom_site_type_symbol
_atom_site_fract_x
_atom_site_fract_y
_atom_site_fract_z
_atom_site_U_iso_or_equiv
_atom_site_adp_type
_atom_site_occupancy
_atom_site_symmetry_multiplicity
_atom_site_calc_flag
_atom_site_refinement_flags
_atom_site_disorder_assembly
_atom_site_disorder_group
Li Li 0.4041(4) 0.1979(5) 0.2815(3) 0.0532(13) Uani 1 1 d . . .
B B 0.5312(4) 0.0041(6) 0.3136(3) 0.0639(12) Uani 1 1 d . . .
N1 N 0.48438(19) 0.3871(2) 0.29676(14) 0.0498(7) Uani 1 1 d . . .
N11 N 0.34233(19) 0.1946(3) 0.14559(14) 0.0478(7) Uani 1 1 d . . .
N21 N 0.26323(19) 0.1994(2) 0.36548(14) 0.0486(7) Uani 1 1 d . . .
C2 C 0.5802(3) 0.4118(4) 0.24897(19) 0.0539(9) Uani 1 1 d . . .
H2 H 0.596(2) 0.340(3) 0.206(2) 0.066(9) Uiso 1 1 d . . .
C3 C 0.6499(3) 0.5251(4) 0.2580(2) 0.0634(11) Uani 1 1 d . . .
H3 H 0.715(3) 0.534(3) 0.2245(18) 0.065(9) Uiso 1 1 d . . .
C4 C 0.6207(3) 0.6204(5) 0.3189(3) 0.0730(11) Uani 1 1 d . . .
H4 H 0.661(3) 0.704(4) 0.325(2) 0.076(12) Uiso 1 1 d . . .
C5 C 0.5244(3) 0.5997(5) 0.3687(3) 0.0738(11) Uani 1 1 d . . .
H5 H 0.499(3) 0.660(4) 0.412(2) 0.090(11) Uiso 1 1 d . . .
C6 C 0.4586(3) 0.4826(4) 0.3563(2) 0.0606(10) Uani 1 1 d . . .
H6 H 0.390(3) 0.459(3) 0.389(2) 0.085(11) Uiso 1 1 d . . .
C12 C 0.3671(3) 0.0905(4) 0.0937(2) 0.0532(9) Uani 1 1 d . . .
H12 H 0.420(2) 0.022(3) 0.1185(16) 0.048(8) Uiso 1 1 d . . .
C13 C 0.3235(3) 0.0765(4) 0.0047(2) 0.0642(10) Uani 1 1 d . . .
H13 H 0.348(2) -0.003(3) -0.0295(19) 0.064(9) Uiso 1 1 d . . .
C14 C 0.2494(3) 0.1760(5) -0.0335(2) 0.0691(11) Uani 1 1 d . . .
H14 H 0.217(3) 0.169(3) -0.097(2) 0.094(11) Uiso 1 1 d . . .
C15 C 0.2222(3) 0.2850(5) 0.0178(2) 0.0630(10) Uani 1 1 d . . .
H15 H 0.171(3) 0.355(3) -0.005(2) 0.074(11) Uiso 1 1 d . . .
C16 C 0.2703(3) 0.2901(4) 0.1071(2) 0.0520(9) Uani 1 1 d . . .
H16 H 0.253(2) 0.371(3) 0.1444(19) 0.070(10) Uiso 1 1 d . . .
C22 C 0.2858(3) 0.1526(3) 0.45029(18) 0.0551(9) Uani 1 1 d . . .
H22 H 0.369(2) 0.129(2) 0.4681(16) 0.052(8) Uiso 1 1 d . . .
C23 C 0.1972(3) 0.1375(3) 0.5099(2) 0.0604(9) Uani 1 1 d . . .
H23 H 0.223(2) 0.096(3) 0.572(2) 0.073(9) Uiso 1 1 d . . .
C24 C 0.0792(3) 0.1699(3) 0.4818(2) 0.0606(9) Uani 1 1 d . . .
H24 H 0.016(3) 0.160(3) 0.521(2) 0.076(9) Uiso 1 1 d . . .
C25 C 0.0546(3) 0.2195(3) 0.3956(2) 0.0602(9) Uani 1 1 d . . .
H25 H -0.028(3) 0.243(3) 0.3712(17) 0.061(8) Uiso 1 1 d . . .
C26 C 0.1476(3) 0.2328(3) 0.3404(2) 0.0545(9) Uani 1 1 d . . .
H26 H 0.134(2) 0.273(3) 0.2822(19) 0.058(8) Uiso 1 1 d . . .
HA H 0.427(3) -0.006(3) 0.2999(18) 0.074(8) Uiso 1 1 d . . .
HB H 0.574(4) -0.070(4) 0.274(3) 0.138(15) Uiso 1 1 d . . .
HC H 0.564(3) 0.111(4) 0.306(2) 0.123(15) Uiso 1 1 d . . .
HD H 0.565(4) -0.032(5) 0.381(3) 0.177(19) Uiso 1 1 d . . .

loop_
_atom_site_aniso_label
_atom_site_aniso_U_11
_atom_site_aniso_U_22
_atom_site_aniso_U_33
_atom_site_aniso_U_23
_atom_site_aniso_U_13
_atom_site_aniso_U_12
Li 0.046(3) 0.065(4) 0.049(3) 0.006(2) 0.0043(19) 0.004(2)
B 0.055(2) 0.060(4) 0.074(3) 0.004(2) -0.0118(19) 0.011(2)
N1 0.0485(14) 0.053(2) 0.0484(14) -0.0024(12) 0.0050(11) 0.0035(12)
N11 0.0513(14) 0.048(2) 0.0447(13) 0.0019(13) 0.0057(11) 0.0019(13)
N21 0.0470(14) 0.055(2) 0.0440(13) 0.0042(11) 0.0033(10) 0.0016(12)
C2 0.0556(19) 0.062(3) 0.0451(17) 0.0000(16) 0.0079(14) -0.0003(19)
C3 0.053(2) 0.073(4) 0.065(2) 0.009(2) 0.0070(16) -0.006(2)
C4 0.068(2) 0.055(4) 0.093(3) 0.003(2) -0.009(2) -0.009(2)
C5 0.069(2) 0.062(4) 0.090(3) -0.028(2) 0.005(2) 0.008(2)
C6 0.0501(19) 0.063(3) 0.070(2) -0.0081(19) 0.0108(16) 0.0063(19)
C12 0.0507(18) 0.053(3) 0.056(2) 0.0029(19) 0.0044(15) 0.0024(17)
C13 0.071(2) 0.065(3) 0.057(2) -0.015(2) 0.0074(18) -0.013(2)
C14 0.065(2) 0.089(4) 0.051(2) 0.000(2) -0.0056(16) -0.018(2)
C15 0.0511(19) 0.074(3) 0.062(2) 0.020(2) -0.0078(15) -0.0030(18)
C16 0.0521(18) 0.048(3) 0.0555(19) 0.0031(18) 0.0043(14) 0.0029(16)
C22 0.0507(19) 0.071(3) 0.0433(17) 0.0011(14) -0.0004(14) 0.0029(16)
C23 0.072(2) 0.062(3) 0.0486(18) 0.0036(16) 0.0148(16) 0.0083(17)
C24 0.063(2) 0.062(3) 0.060(2) -0.0077(16) 0.0240(17) -0.0040(17)
C25 0.0480(18) 0.074(3) 0.059(2) -0.0063(16) 0.0033(15) 0.0046(16)
C26 0.0521(18) 0.064(3) 0.0470(18) 0.0065(15) 0.0026(14) 0.0034(15)

loop_
_atom_type_symbol
_atom_type_description
_atom_type_scat_dispersion_real
_atom_type_scat_dispersion_imag
_atom_type_scat_source
C C 0.0033 0.0016 'International Tables Vol C Tables 4.2.6.8 and 6.1.1.4'
H H 0.0000 0.0000 'International Tables Vol C Tables 4.2.6.8 and 6.1.1.4'
Li Li -0.0003 0.0001 'International Tables Vol C Tables 4.2.6.8 and 6.1.1.4'
B B 0.0013 0.0007 'International Tables Vol C Tables 4.2.6.8 and 6.1.1.4'
N N 0.0061 0.0033 'International Tables Vol C Tables 4.2.6.8 and 6.1.1.4'

loop_
_geom_angle_atom_site_label_1
_geom_angle_atom_site_label_2
_geom_angle_atom_site_label_3
_geom_angle
_geom_angle_site_symmetry_1
_geom_angle_site_symmetry_3
_geom_angle_publ_flag
N21 Li N11 112.6(2) . . ?
N21 Li N1 105.1(2) . . ?
N11 Li N1 102.8(2) . . ?
N21 Li B 109.8(2) . . ?
N11 Li B 108.6(2) . . ?
N1 Li B 117.8(2) . . ?
C2 N1 C6 115.9(3) . . ?
C2 N1 Li 116.9(2) . . ?
C6 N1 Li 126.8(2) . . ?
C12 N11 C16 116.6(3) . . ?
C12 N11 Li 120.6(3) . . ?
C16 N11 Li 122.7(2) . . ?
C26 N21 C22 116.3(2) . . ?
C26 N21 Li 125.3(2) . . ?
C22 N21 Li 118.1(2) . . ?
N1 C2 C3 124.0(3) . . ?
C2 C3 C4 118.5(4) . . ?
C5 C4 C3 119.5(4) . . ?
C4 C5 C6 118.8(4) . . ?
N1 C6 C5 123.2(3) . . ?
N11 C12 C13 124.2(4) . . ?
C14 C13 C12 118.2(4) . . ?
C15 C14 C13 119.2(3) . . ?
C14 C15 C16 118.5(4) . . ?
N11 C16 C15 123.4(4) . . ?
N21 C22 C23 123.5(3) . . ?
C24 C23 C22 118.8(3) . . ?
C23 C24 C25 118.4(3) . . ?
C26 C25 C24 119.4(3) . . ?
N21 C26 C25 123.4(3) . . ?

loop_
_geom_bond_atom_site_label_1
_geom_bond_atom_site_label_2
_geom_bond_distance
_geom_bond_site_symmetry_2
_geom_bond_publ_flag
Li N21 2.065(5) . ?
Li N11 2.074(5) . ?
Li N1 2.078(6) . ?
Li B 2.401(7) . ?
N1 C2 1.340(3) . ?
N1 C6 1.341(4) . ?
N11 C12 1.329(4) . ?
N11 C16 1.332(4) . ?
N21 C26 1.337(3) . ?
N21 C22 1.344(3) . ?
C2 C3 1.361(4) . ?
C3 C4 1.363(5) . ?
C4 C5 1.355(5) . ?
C5 C6 1.372(5) . ?
C12 C13 1.374(4) . ?
C13 C14 1.372(5) . ?
C14 C15 1.369(5) . ?
C15 C16 1.386(4) . ?
C22 C23 1.376(4) . ?
C23 C24 1.368(4) . ?
C24 C25 1.375(4) . ?
C25 C26 1.367(4) . ?
